data_7201045
loop_
_publ_author_name
'Xu, Guang-Juan'
'Zhao, Ya-Hui'
'Shao, Kui-Zhan'
'Lan, Ya-Qian'
'Wang, Xin-Long'
'Su, Zhong-Min'
'Yan, Li-Kai'

_publ_section_title
;
 Three novel 3D (3,8)-connected metal--organic frameworks constructed
 from flexible-rigid mixed ligands
;
_journal_issue 9
_journal_name_full CrystEngComm
_journal_page_first 1842
_journal_paper_doi 10.1039/b904000e
_journal_volume 11
_journal_year 2009
_chemical_formula_moiety 'C46 H34 Cd2 N4 O12'
_chemical_formula_sum 'C46 H34 Cd2 N4 O12'
_chemical_formula_weight 1059.57
_chemical_name_systematic
;
?
;
_space_group_IT_number 13
_symmetry_cell_setting monoclinic
_symmetry_space_group_name_Hall '-P 2yac'
_symmetry_space_group_name_H-M 'P 1 2/n 1'
_atom_sites_solution_hydrogens geom
_atom_sites_solution_primary direct
_atom_sites_solution_secondary difmap
_audit_creation_method SHELXL-97
_cell_angle_alpha 90.0
_cell_angle_beta 94.899(1)
_cell_angle_gamma 90.0
_cell_formula_units_Z 2
_cell_length_a 13.023(1)
_cell_length_b 12.739(1)
_cell_length_c 13.684(1)
_cell_measurement_reflns_used 'total reflection'
_cell_measurement_temperature 293(2)
_cell_measurement_theta_max 26.04
_cell_measurement_theta_min 1.33
_cell_volume 2261.9(3)
_computing_cell_refinement 'Bruker SMART'
_computing_data_collection 'Bruker SMART'
_computing_data_reduction 'Bruker SMART'
_computing_molecular_graphics 'Bruker SHELXTL'
_computing_publication_material 'Bruker SHELXTL'
_computing_structure_refinement 'SHELXL-97 (Sheldrick, 1997)'
_computing_structure_solution 'SHELXS-97 (Sheldrick, 1990)'
_diffrn_ambient_temperature 293(2)
_diffrn_measured_fraction_theta_full 0.998
_diffrn_measured_fraction_theta_max 0.998
_diffrn_measurement_device_type 'Bruker SMART APEX II CCD area-detector'
_diffrn_measurement_method '\w scans'
_diffrn_radiation_monochromator graphite
_diffrn_radiation_source 'fine-focus sealed tube'
_diffrn_radiation_type MoK\a
_diffrn_radiation_wavelength 0.71069
_diffrn_reflns_av_R_equivalents 0.0264
_diffrn_reflns_av_sigmaI/netI 0.0300
_diffrn_reflns_limit_h_max 11
_diffrn_reflns_limit_h_min -15
_diffrn_reflns_limit_k_max 12
_diffrn_reflns_limit_k_min -15
_diffrn_reflns_limit_l_max 16
_diffrn_reflns_limit_l_min -16
_diffrn_reflns_number 11298
_diffrn_reflns_theta_full 25.00
_diffrn_reflns_theta_max 25.00
_diffrn_reflns_theta_min 2.07
_diffrn_standards_interval_time 0
_diffrn_standards_number 0
_exptl_absorpt_coefficient_mu 1.006
_exptl_absorpt_correction_T_max 0.8556
_exptl_absorpt_correction_T_min 0.7870
_exptl_absorpt_correction_type multi-scan
_exptl_absorpt_process_details 'SADABS (Sheldrick, 1996)'
_exptl_crystal_colour colorless
_exptl_crystal_density_diffrn 1.556
_exptl_crystal_density_method 'not measured'
_exptl_crystal_description block
_exptl_crystal_F_000 1060
_exptl_crystal_size_max 0.25
_exptl_crystal_size_mid 0.20
_exptl_crystal_size_min 0.16
_refine_diff_density_max 0.655
_refine_diff_density_min -0.661
_refine_diff_density_rms 0.079
_refine_ls_extinction_method none
_refine_ls_goodness_of_fit_ref 1.075
_refine_ls_hydrogen_treatment constr
_refine_ls_matrix_type full
_refine_ls_number_parameters 290
_refine_ls_number_reflns 3984
_refine_ls_number_restraints 60
_refine_ls_restrained_S_all 1.206
_refine_ls_R_factor_all 0.0434
_refine_ls_R_factor_gt 0.0350
_refine_ls_shift/su_max 0.003
_refine_ls_shift/su_mean 0.000
_refine_ls_structure_factor_coef Fsqd
_refine_ls_weighting_details 'calc w=1/[\s^2^(Fo^2^)+(0.0452P)^2^+2.3305P] where P=(Fo^2^+2Fc^2^)/3'
_refine_ls_weighting_scheme calc
_refine_ls_wR_factor_gt 0.0903
_refine_ls_wR_factor_ref 0.0952
_reflns_number_gt 3332
_reflns_number_total 3984
_reflns_threshold_expression >2sigma(I)
_cod_data_source_file b904000e.txt
_cod_data_source_block complex-1
_cod_original_sg_symbol_H-M 'P 2/n'
_cod_database_code 7201045

loop_
_symmetry_equiv_pos_as_xyz
'x, y, z'
'-x+1/2, y, -z+1/2'
'-x, -y, -z'
'x-1/2, -y, z-1/2'

loop_
_atom_site_label
_atom_site_type_symbol
_atom_site_fract_x
_atom_site_fract_y
_atom_site_fract_z
_atom_site_U_iso_or_equiv
_atom_site_adp_type
_atom_site_occupancy
_atom_site_symmetry_multiplicity
_atom_site_calc_flag
_atom_site_refinement_flags
_atom_site_disorder_assembly
_atom_site_disorder_group
Cd1 Cd 0.63550(2) 1.22332(2) 0.65508(2) 0.03608(13) Uani 1 1 d . . .
C1 C 0.8493(3) 0.3567(3) 0.6871(3) 0.0350(9) Uani 1 1 d . . .
C2 C 0.8536(3) 0.4299(3) 0.6018(3) 0.0318(9) Uani 1 1 d . . .
C3 C 0.8480(4) 0.5373(3) 0.6180(3) 0.0395(10) Uani 1 1 d . . .
H3 H 0.8413 0.5634 0.6806 0.047 Uiso 1 1 calc R . .
C4 C 0.8524(4) 0.6044(3) 0.5398(3) 0.0418(11) Uani 1 1 d . . .
C5 C 0.8658(3) 0.5680(3) 0.4459(3) 0.0393(10) Uani 1 1 d . . .
H5 H 0.8705 0.6144 0.3941 0.047 Uiso 1 1 calc R . .
C6 C 0.8721(3) 0.4605(3) 0.4318(3) 0.0336(9) Uani 1 1 d . . .
C7 C 0.8657(3) 0.3911(3) 0.5087(3) 0.0339(9) Uani 1 1 d U . .
H7 H 0.8695 0.3192 0.4982 0.041 Uiso 1 1 calc R . .
C8 C 0.8253(5) 0.7798(4) 0.4831(4) 0.0686(16) Uani 1 1 d U . .
H8A H 0.7743 0.7516 0.4343 0.082 Uiso 1 1 calc R . .
H8B H 0.8885 0.7926 0.4523 0.082 Uiso 1 1 calc R . .
C9 C 0.7866(5) 0.8804(4) 0.5258(4) 0.0610(14) Uani 1 1 d U . .
C10 C 0.6944(7) 0.8844(6) 0.5614(7) 0.113(3) Uani 1 1 d U . .
H10 H 0.6551 0.8238 0.5641 0.135 Uiso 1 1 calc R . .
C11 C 0.6566(6) 0.9800(6) 0.5948(6) 0.102(2) Uani 1 1 d U . .
H11 H 0.5903 0.9810 0.6151 0.123 Uiso 1 1 calc R . .
C12 C 0.7971(6) 1.0605(5) 0.5639(6) 0.099(2) Uani 1 1 d U . .
H12 H 0.8367 1.1213 0.5645 0.119 Uiso 1 1 calc R . .
C13 C 0.8385(6) 0.9698(6) 0.5249(6) 0.099(2) Uani 1 1 d U . .
H13 H 0.9020 0.9722 0.4987 0.119 Uiso 1 1 calc R . .
C14 C 0.8959(4) 0.4828(3) 0.2620(3) 0.0385(10) Uani 1 1 d . . .
H14A H 0.9605 0.5206 0.2729 0.046 Uiso 1 1 calc R . .
H14B H 0.8403 0.5337 0.2557 0.046 Uiso 1 1 calc R . .
C15 C 0.8955(3) 0.4188(3) 0.1695(3) 0.0357(9) Uani 1 1 d . . .
C16 C 0.8940(4) 0.3101(4) 0.1686(3) 0.0524(12) Uani 1 1 d U . .
H16 H 0.8950 0.2727 0.2271 0.063 Uiso 1 1 calc R . .
C17 C 0.8910(5) 0.2581(4) 0.0807(4) 0.0547(13) Uani 1 1 d U . .
H17 H 0.8897 0.1851 0.0813 0.066 Uiso 1 1 calc R . .
C18 C 0.8920(3) 0.4121(3) -0.0041(3) 0.0407(10) Uani 1 1 d . . .
H18 H 0.8909 0.4479 -0.0634 0.049 Uiso 1 1 calc R . .
C19 C 0.8956(3) 0.4693(3) 0.0813(3) 0.0410(10) Uani 1 1 d . . .
H19 H 0.8981 0.5422 0.0791 0.049 Uiso 1 1 calc R . .
C20 C 0.3375(4) 1.1086(4) 0.7273(4) 0.0516(12) Uani 1 1 d . . .
C21 C 0.3373(5) 1.0005(5) 0.7287(5) 0.080(2) Uani 1 1 d . . .
H21 H 0.3962 0.9639 0.7152 0.096 Uiso 1 1 calc R . .
C22 C 0.2500 0.9461(7) 0.7500 0.103(4) Uani 1 2 d S . .
H22 H 0.2500 0.8731 0.7500 0.124 Uiso 1 2 calc SR . .
C23 C 0.2500 1.1616(5) 0.7500 0.0457(16) Uani 1 2 d S . .
H23 H 0.2500 1.2346 0.7500 0.055 Uiso 1 2 calc SR . .
C29 C 0.4300(4) 1.1695(5) 0.6988(4) 0.0582(14) Uani 1 1 d . . .
N1 N 0.8899(3) 0.3070(3) -0.0058(2) 0.0408(9) Uani 1 1 d . . .
N2 N 0.7082(3) 1.0665(3) 0.5990(3) 0.0527(10) Uani 1 1 d . . .
O1 O 0.8214(2) 0.2621(2) 0.6708(2) 0.0392(7) Uani 1 1 d . . .
O2 O 0.8738(2) 0.3904(2) 0.7718(2) 0.0401(7) Uani 1 1 d . . .
O3 O 0.8430(3) 0.7096(2) 0.5614(2) 0.0610(10) Uani 1 1 d U . .
O4 O 0.8832(3) 0.4156(2) 0.34222(19) 0.0453(8) Uani 1 1 d . . .
O5 O 0.5097(3) 1.1187(3) 0.6892(3) 0.0804(13) Uani 1 1 d . . .
O6 O 0.4223(4) 1.2638(4) 0.6847(5) 0.1042(18) Uani 1 1 d . . .

loop_
_atom_site_aniso_label
_atom_site_aniso_U_11
_atom_site_aniso_U_22
_atom_site_aniso_U_33
_atom_site_aniso_U_23
_atom_site_aniso_U_13
_atom_site_aniso_U_12
Cd1 0.0498(2) 0.02933(19) 0.02979(19) -0.00181(12) 0.00722(14) 0.00208(14)
C1 0.035(2) 0.036(2) 0.034(2) 0.0015(18) 0.0097(18) 0.0035(18)
C2 0.038(2) 0.028(2) 0.030(2) -0.0009(17) 0.0061(17) 0.0004(17)
C3 0.058(3) 0.033(2) 0.027(2) -0.0044(18) 0.0036(19) 0.006(2)
C4 0.062(3) 0.025(2) 0.038(2) -0.0038(18) 0.002(2) 0.006(2)
C5 0.058(3) 0.028(2) 0.033(2) 0.0042(18) 0.007(2) 0.000(2)
C6 0.043(2) 0.030(2) 0.028(2) -0.0034(17) 0.0096(18) -0.0012(18)
C7 0.043(2) 0.027(2) 0.032(2) -0.0011(16) 0.0077(17) -0.0014(17)
C8 0.100(4) 0.048(3) 0.059(3) 0.004(2) 0.015(3) 0.016(3)
C9 0.084(3) 0.039(2) 0.061(3) 0.003(2) 0.016(3) 0.009(2)
C10 0.121(5) 0.070(4) 0.153(5) -0.021(4) 0.048(4) -0.015(4)
C11 0.101(4) 0.072(4) 0.141(5) -0.020(4) 0.047(4) -0.004(3)
C12 0.099(4) 0.068(3) 0.135(5) -0.031(3) 0.044(4) -0.007(3)
C13 0.099(4) 0.076(4) 0.127(5) -0.029(3) 0.043(4) -0.004(3)
C14 0.053(3) 0.036(2) 0.028(2) -0.0017(18) 0.0093(19) -0.007(2)
C15 0.040(2) 0.040(2) 0.028(2) -0.0010(18) 0.0050(18) -0.0040(19)
C16 0.082(3) 0.041(2) 0.035(2) 0.002(2) 0.010(2) -0.002(2)
C17 0.086(3) 0.039(2) 0.040(2) -0.001(2) 0.008(2) -0.002(2)
C18 0.054(3) 0.042(3) 0.027(2) 0.0054(19) 0.0062(19) -0.007(2)
C19 0.054(3) 0.036(2) 0.034(2) 0.0023(19) 0.007(2) -0.009(2)
C20 0.056(3) 0.045(3) 0.056(3) -0.005(2) 0.018(2) -0.005(2)
C21 0.068(4) 0.050(3) 0.129(6) -0.010(3) 0.045(4) 0.005(3)
C22 0.083(7) 0.043(5) 0.191(12) 0.000 0.058(7) 0.000
C23 0.055(4) 0.043(4) 0.041(3) 0.000 0.010(3) 0.000
C29 0.054(3) 0.066(4) 0.056(3) -0.010(3) 0.012(3) -0.014(3)
N1 0.055(2) 0.041(2) 0.0271(18) -0.0025(16) 0.0080(16) -0.0060(18)
N2 0.061(3) 0.030(2) 0.069(3) -0.0092(19) 0.018(2) -0.0031(19)
O1 0.0533(19) 0.0283(15) 0.0376(16) 0.0007(12) 0.0122(14) -0.0031(13)
O2 0.0558(19) 0.0390(17) 0.0256(14) 0.0021(12) 0.0040(13) -0.0051(14)
O3 0.110(3) 0.0284(16) 0.0444(18) -0.0012(14) 0.0067(18) 0.0154(17)
O4 0.080(2) 0.0322(16) 0.0252(15) -0.0016(12) 0.0151(15) -0.0058(15)
O5 0.060(2) 0.072(3) 0.114(4) -0.022(2) 0.037(2) -0.012(2)
O6 0.080(3) 0.069(3) 0.166(6) 0.020(3) 0.030(3) -0.021(2)

loop_
_atom_type_symbol
_atom_type_description
_atom_type_scat_dispersion_real
_atom_type_scat_dispersion_imag
_atom_type_scat_source
C C 0.0033 0.0016 'International Tables Vol C Tables 4.2.6.8 and 6.1.1.4'
H H 0.0000 0.0000 'International Tables Vol C Tables 4.2.6.8 and 6.1.1.4'
N N 0.0061 0.0033 'International Tables Vol C Tables 4.2.6.8 and 6.1.1.4'
O O 0.0106 0.0060 'International Tables Vol C Tables 4.2.6.8 and 6.1.1.4'
Cd Cd -0.8075 1.2024 'International Tables Vol C Tables 4.2.6.8 and 6.1.1.4'

loop_
_geom_angle_atom_site_label_1
_geom_angle_atom_site_label_2
_geom_angle_atom_site_label_3
_geom_angle
_geom_angle_site_symmetry_1
_geom_angle_site_symmetry_3
_geom_angle_publ_flag
O5 Cd1 N1 114.65(16) . 2_665 ?
O5 Cd1 O2 113.07(13) . 2_666 ?
N1 Cd1 O2 87.15(11) 2_665 2_666 ?
O5 Cd1 N2 83.27(14) . . ?
N1 Cd1 N2 97.71(14) 2_665 . ?
O2 Cd1 N2 159.28(13) 2_666 . ?
O5 Cd1 O1 91.63(14) . 2_666 ?
N1 Cd1 O1 140.61(11) 2_665 2_666 ?
O2 Cd1 O1 54.67(9) 2_666 2_666 ?
N2 Cd1 O1 114.86(13) . 2_666 ?
O5 Cd1 O1 148.20(14) . 1_565 ?
N1 Cd1 O1 92.90(12) 2_665 1_565 ?
O2 Cd1 O1 82.39(10) 2_666 1_565 ?
N2 Cd1 O1 77.27(12) . 1_565 ?
O1 Cd1 O1 74.50(11) 2_666 1_565 ?
O5 Cd1 C1 102.34(14) . 2_666 ?
N1 Cd1 C1 114.04(13) 2_665 2_666 ?
O2 Cd1 C1 27.09(11) 2_666 2_666 ?
N2 Cd1 C1 140.76(14) . 2_666 ?
O1 Cd1 C1 27.66(11) 2_666 2_666 ?
O1 Cd1 C1 78.62(10) 1_565 2_666 ?
O2 C1 O1 122.2(4) . . ?
O2 C1 C2 119.0(4) . . ?
O1 C1 C2 118.8(4) . . ?
O2 C1 Cd1 59.2(2) . 2_646 ?
O1 C1 Cd1 63.3(2) . 2_646 ?
C2 C1 Cd1 173.8(3) . 2_646 ?
C7 C2 C3 120.6(4) . . ?
C7 C2 C1 120.6(4) . . ?
C3 C2 C1 118.8(3) . . ?
C4 C3 C2 118.8(4) . . ?
C4 C3 H3 120.6 . . ?
C2 C3 H3 120.6 . . ?
C3 C4 O3 115.2(4) . . ?
C3 C4 C5 121.9(4) . . ?
O3 C4 C5 122.9(4) . . ?
C6 C5 C4 118.2(4) . . ?
C6 C5 H5 120.9 . . ?
C4 C5 H5 120.9 . . ?
O4 C6 C7 115.5(3) . . ?
O4 C6 C5 123.3(4) . . ?
C7 C6 C5 121.2(4) . . ?
C6 C7 C2 119.4(4) . . ?
C6 C7 H7 120.3 . . ?
C2 C7 H7 120.3 . . ?
O3 C8 C9 106.5(4) . . ?
O3 C8 H8A 110.4 . . ?
C9 C8 H8A 110.4 . . ?
O3 C8 H8B 110.4 . . ?
C9 C8 H8B 110.4 . . ?
H8A C8 H8B 108.6 . . ?
C13 C9 C10 116.5(6) . . ?
C13 C9 C8 122.5(6) . . ?
C10 C9 C8 120.9(6) . . ?
C9 C10 C11 120.2(7) . . ?
C9 C10 H10 119.9 . . ?
C11 C10 H10 119.9 . . ?
N2 C11 C10 124.0(7) . . ?
N2 C11 H11 118.0 . . ?
C10 C11 H11 118.0 . . ?
N2 C12 C13 125.3(7) . . ?
N2 C12 H12 117.4 . . ?
C13 C12 H12 117.4 . . ?
C9 C13 C12 119.5(6) . . ?
C9 C13 H13 120.2 . . ?
C12 C13 H13 120.2 . . ?
O4 C14 C15 109.5(3) . . ?
O4 C14 H14A 109.8 . . ?
C15 C14 H14A 109.8 . . ?
O4 C14 H14B 109.8 . . ?
C15 C14 H14B 109.8 . . ?
H14A C14 H14B 108.2 . . ?
C19 C15 C16 117.6(4) . . ?
C19 C15 C14 119.2(4) . . ?
C16 C15 C14 123.2(4) . . ?
C17 C16 C15 119.3(4) . . ?
C17 C16 H16 120.3 . . ?
C15 C16 H16 120.3 . . ?
N1 C17 C16 123.3(5) . . ?
N1 C17 H17 118.3 . . ?
C16 C17 H17 118.3 . . ?
N1 C18 C19 122.9(4) . . ?
N1 C18 H18 118.5 . . ?
C19 C18 H18 118.5 . . ?
C15 C19 C18 119.9(4) . . ?
C15 C19 H19 120.1 . . ?
C18 C19 H19 120.1 . . ?
C21 C20 C23 118.9(5) . . ?
C21 C20 C29 121.3(5) . . ?
C23 C20 C29 119.9(5) . . ?
C20 C21 C22 120.4(6) . . ?
C20 C21 H21 119.8 . . ?
C22 C21 H21 119.8 . . ?
C21 C22 C21 119.9(8) . 2_556 ?
C21 C22 H22 120.1 . . ?
C21 C22 H22 120.1 2_556 . ?
C20 C23 C20 121.5(6) 2_556 . ?
C20 C23 H23 119.2 2_556 . ?
C20 C23 H23 119.2 . . ?
O6 C29 O5 123.8(5) . . ?
O6 C29 C20 119.3(5) . . ?
O5 C29 C20 116.9(5) . . ?
C17 N1 C18 116.9(4) . . ?
C17 N1 Cd1 124.1(3) . 2_645 ?
C18 N1 Cd1 118.6(3) . 2_645 ?
C11 N2 C12 114.3(5) . . ?
C11 N2 Cd1 120.9(4) . . ?
C12 N2 Cd1 124.5(4) . . ?
C1 O1 Cd1 89.0(2) . 2_646 ?
C1 O1 Cd1 118.0(3) . 1_545 ?
Cd1 O1 Cd1 100.75(10) 2_646 1_545 ?
C1 O2 Cd1 93.7(2) . 2_646 ?
C4 O3 C8 117.9(4) . . ?
C6 O4 C14 118.0(3) . . ?
C29 O5 Cd1 110.7(4) . . ?

loop_
_geom_bond_atom_site_label_1
_geom_bond_atom_site_label_2
_geom_bond_distance
_geom_bond_site_symmetry_2
_geom_bond_publ_flag
Cd1 O5 2.193(4) . ?
Cd1 N1 2.303(3) 2_665 ?
Cd1 O2 2.359(3) 2_666 ?
Cd1 N2 2.366(4) . ?
Cd1 O1 2.450(3) 2_666 ?
Cd1 O1 2.463(3) 1_565 ?
Cd1 C1 2.741(4) 2_666 ?
C1 O2 1.251(5) . ?
C1 O1 1.273(5) . ?
C1 C2 1.499(5) . ?
C1 Cd1 2.741(4) 2_646 ?
C2 C7 1.387(5) . ?
C2 C3 1.390(6) . ?
C3 C4 1.375(6) . ?
C3 H3 0.9300 . ?
C4 O3 1.380(5) . ?
C4 C5 1.390(6) . ?
C5 C6 1.386(6) . ?
C5 H5 0.9300 . ?
C6 O4 1.372(4) . ?
C6 C7 1.383(5) . ?
C7 H7 0.9300 . ?
C8 O3 1.401(6) . ?
C8 C9 1.512(7) . ?
C8 H8A 0.9700 . ?
C8 H8B 0.9700 . ?
C9 C13 1.324(8) . ?
C9 C10 1.335(9) . ?
C10 C11 1.404(9) . ?
C10 H10 0.9300 . ?
C11 N2 1.290(8) . ?
C11 H11 0.9300 . ?
C12 N2 1.293(8) . ?
C12 C13 1.400(9) . ?
C12 H12 0.9300 . ?
C13 H13 0.9300 . ?
C14 O4 1.413(5) . ?
C14 C15 1.506(5) . ?
C14 H14A 0.9700 . ?
C14 H14B 0.9700 . ?
C15 C19 1.367(6) . ?
C15 C16 1.385(6) . ?
C16 C17 1.370(7) . ?
C16 H16 0.9300 . ?
C17 N1 1.336(6) . ?
C17 H17 0.9300 . ?
C18 N1 1.339(5) . ?
C18 C19 1.374(6) . ?
C18 H18 0.9300 . ?
C19 H19 0.9300 . ?
C20 C21 1.377(7) . ?
C20 C23 1.382(6) . ?
C20 C29 1.511(7) . ?
C21 C22 1.384(7) . ?
C21 H21 0.9300 . ?
C22 C21 1.384(7) 2_556 ?
C22 H22 0.9300 . ?
C23 C20 1.382(6) 2_556 ?
C23 H23 0.9300 . ?
C29 O6 1.220(7) . ?
C29 O5 1.240(6) . ?
N1 Cd1 2.303(3) 2_645 ?
O1 Cd1 2.450(3) 2_646 ?
O1 Cd1 2.463(3) 1_545 ?
O2 Cd1 2.359(3) 2_646 ?

loop_
_geom_torsion_atom_site_label_1
_geom_torsion_atom_site_label_2
_geom_torsion_atom_site_label_3
_geom_torsion_atom_site_label_4
_geom_torsion
_geom_torsion_site_symmetry_1
_geom_torsion_site_symmetry_2
_geom_torsion_site_symmetry_3
_geom_torsion_site_symmetry_4
_geom_torsion_publ_flag
O2 C1 C2 C7 155.7(4) . . . . ?
O1 C1 C2 C7 -24.0(6) . . . . ?
Cd1 C1 C2 C7 85(3) 2_646 . . . ?
O2 C1 C2 C3 -22.7(6) . . . . ?
O1 C1 C2 C3 157.7(4) . . . . ?
Cd1 C1 C2 C3 -94(3) 2_646 . . . ?
C7 C2 C3 C4 1.3(7) . . . . ?
C1 C2 C3 C4 179.7(4) . . . . ?
C2 C3 C4 O3 178.0(4) . . . . ?
C2 C3 C4 C5 -2.2(7) . . . . ?
C3 C4 C5 C6 1.7(7) . . . . ?
O3 C4 C5 C6 -178.5(4) . . . . ?
C4 C5 C6 O4 178.7(4) . . . . ?
C4 C5 C6 C7 -0.3(7) . . . . ?
O4 C6 C7 C2 -179.6(4) . . . . ?
C5 C6 C7 C2 -0.5(6) . . . . ?
C3 C2 C7 C6 0.0(6) . . . . ?
C1 C2 C7 C6 -178.4(4) . . . . ?
O3 C8 C9 C13 115.8(7) . . . . ?
O3 C8 C9 C10 -68.1(9) . . . . ?
C13 C9 C10 C11 0.5(13) . . . . ?
C8 C9 C10 C11 -175.8(7) . . . . ?
C9 C10 C11 N2 -4.1(14) . . . . ?
C10 C9 C13 C12 2.4(12) . . . . ?
C8 C9 C13 C12 178.6(7) . . . . ?
N2 C12 C13 C9 -2.4(14) . . . . ?
O4 C14 C15 C19 173.0(4) . . . . ?
O4 C14 C15 C16 -6.3(6) . . . . ?
C19 C15 C16 C17 -1.0(8) . . . . ?
C14 C15 C16 C17 178.3(5) . . . . ?
C15 C16 C17 N1 0.3(9) . . . . ?
C16 C15 C19 C18 1.3(7) . . . . ?
C14 C15 C19 C18 -177.9(4) . . . . ?
N1 C18 C19 C15 -1.0(7) . . . . ?
C23 C20 C21 C22 1.7(9) . . . . ?
C29 C20 C21 C22 -176.6(5) . . . . ?
C20 C21 C22 C21 -0.8(5) . . . 2_556 ?
C21 C20 C23 C20 -0.8(4) . . . 2_556 ?
C29 C20 C23 C20 177.5(5) . . . 2_556 ?
C21 C20 C29 O6 169.5(6) . . . . ?
C23 C20 C29 O6 -8.8(8) . . . . ?
C21 C20 C29 O5 -9.0(8) . . . . ?
C23 C20 C29 O5 172.7(4) . . . . ?
C16 C17 N1 C18 0.1(8) . . . . ?
C16 C17 N1 Cd1 -172.0(4) . . . 2_645 ?
C19 C18 N1 C17 0.3(7) . . . . ?
C19 C18 N1 Cd1 172.8(3) . . . 2_645 ?
C10 C11 N2 C12 4.1(12) . . . . ?
C10 C11 N2 Cd1 179.3(7) . . . . ?
C13 C12 N2 C11 -0.9(12) . . . . ?
C13 C12 N2 Cd1 -175.9(6) . . . . ?
O5 Cd1 N2 C11 6.8(6) . . . . ?
N1 Cd1 N2 C11 -107.2(6) 2_665 . . . ?
O2 Cd1 N2 C11 150.3(5) 2_666 . . . ?
O1 Cd1 N2 C11 95.5(6) 2_666 . . . ?
O1 Cd1 N2 C11 161.5(6) 1_565 . . . ?
C1 Cd1 N2 C11 108.1(6) 2_666 . . . ?
O5 Cd1 N2 C12 -178.5(6) . . . . ?
N1 Cd1 N2 C12 67.4(6) 2_665 . . . ?
O2 Cd1 N2 C12 -35.0(8) 2_666 . . . ?
O1 Cd1 N2 C12 -89.8(6) 2_666 . . . ?
O1 Cd1 N2 C12 -23.8(6) 1_565 . . . ?
C1 Cd1 N2 C12 -77.2(6) 2_666 . . . ?
O2 C1 O1 Cd1 -6.3(4) . . . 2_646 ?
C2 C1 O1 Cd1 173.4(3) . . . 2_646 ?
O2 C1 O1 Cd1 95.4(4) . . . 1_545 ?
C2 C1 O1 Cd1 -85.0(4) . . . 1_545 ?
Cd1 C1 O1 Cd1 101.6(2) 2_646 . . 1_545 ?
O1 C1 O2 Cd1 6.5(4) . . . 2_646 ?
C2 C1 O2 Cd1 -173.1(3) . . . 2_646 ?
C3 C4 O3 C8 -166.9(5) . . . . ?
C5 C4 O3 C8 13.3(8) . . . . ?
C9 C8 O3 C4 163.3(5) . . . . ?
C7 C6 O4 C14 -176.5(4) . . . . ?
C5 C6 O4 C14 4.4(6) . . . . ?
C15 C14 O4 C6 -174.1(4) . . . . ?
O6 C29 O5 Cd1 4.3(8) . . . . ?
C20 C29 O5 Cd1 -177.2(3) . . . . ?
N1 Cd1 O5 C29 -65.5(4) 2_665 . . . ?
O2 Cd1 O5 C29 32.3(4) 2_666 . . . ?
N2 Cd1 O5 C29 -160.9(4) . . . . ?
O1 Cd1 O5 C29 84.2(4) 2_666 . . . ?
O1 Cd1 O5 C29 146.8(3) 1_565 . . . ?
C1 Cd1 O5 C29 58.5(4) 2_666 . . . ?
